data_7124138
loop_
_publ_author_name
'Lama, Prem'
'Hazra, Arpan'
'Barbour, Len'

_publ_section_title
;
 Accordion and layer-sliding motion to produce anomalous thermal expansion
 behaviour in 2D-coordination polymers
;
_journal_name_full 'Chemical Communications'
_journal_paper_doi 10.1039/C9CC06634A
_journal_year 2019
_chemical_formula_sum 'C32 H29 N3 O9 Zn2'
_chemical_formula_weight 730.32
_space_group_crystal_system monoclinic
_space_group_IT_number 11
_space_group_name_Hall '-P 2yb'
_space_group_name_H-M_alt 'P 1 21/m 1'
_symmetry_space_group_name_Hall '-P 2yb'
_symmetry_space_group_name_H-M 'P 1 21/m 1'
_atom_sites_solution_hydrogens geom
_audit_creation_method SHELXL-2016/6
_audit_update_record
;
2019-08-14 deposited with the CCDC.    2019-09-09 downloaded from the CCDC.
;
_cell_angle_alpha 90
_cell_angle_beta 109.511(1)
_cell_angle_gamma 90
_cell_formula_units_Z 2
_cell_length_a 8.3866(3)
_cell_length_b 21.5854(8)
_cell_length_c 9.4357(3)
_cell_measurement_reflns_used 9861
_cell_measurement_temperature 220(2)
_cell_measurement_theta_max 26.09
_cell_measurement_theta_min 2.48
_cell_volume 1610.04(10)
_computing_cell_refinement 'Bruker SAINT'
_computing_data_collection 'Bruker APEX3'
_computing_data_reduction 'Bruker SAINT'
_computing_molecular_graphics 'Bruker SHELXTL'
_computing_publication_material 'Bruker SHELXTL'
_computing_structure_refinement 'SHELXL-2016/6 (Sheldrick, 2016)'
_computing_structure_solution 'SHELXL-2016/6 (Sheldrick, 2016)'
_diffrn_ambient_temperature 220(2)
_diffrn_measured_fraction_theta_full 0.992
_diffrn_measured_fraction_theta_max 0.992
_diffrn_measurement_device_type 'Bruker D8 venture PHOTON II CPAD'
_diffrn_measurement_method '\f \ch and \w scans'
_diffrn_radiation_type MoK\a
_diffrn_radiation_wavelength 0.71073
_diffrn_reflns_av_R_equivalents 0.0287
_diffrn_reflns_av_unetI/netI 0.0152
_diffrn_reflns_Laue_measured_fraction_full 0.992
_diffrn_reflns_Laue_measured_fraction_max 0.992
_diffrn_reflns_limit_h_max 9
_diffrn_reflns_limit_h_min -9
_diffrn_reflns_limit_k_max 25
_diffrn_reflns_limit_k_min -25
_diffrn_reflns_limit_l_max 10
_diffrn_reflns_limit_l_min -11
_diffrn_reflns_number 29119
_diffrn_reflns_point_group_measured_fraction_full 0.992
_diffrn_reflns_point_group_measured_fraction_max 0.992
_diffrn_reflns_theta_full 24.995
_diffrn_reflns_theta_max 24.995
_diffrn_reflns_theta_min 2.744
_exptl_absorpt_coefficient_mu 1.547
_exptl_absorpt_correction_T_max 0.920
_exptl_absorpt_correction_T_min 0.514
_exptl_absorpt_correction_type multi-scan
_exptl_absorpt_process_details SADABS
_exptl_crystal_colour colorless
_exptl_crystal_density_diffrn 1.506
_exptl_crystal_description plate-like
_exptl_crystal_F_000 748
_exptl_crystal_size_max 0.496
_exptl_crystal_size_mid 0.378
_exptl_crystal_size_min 0.055
_refine_diff_density_max 0.584
_refine_diff_density_min -0.543
_refine_diff_density_rms 0.080
_refine_ls_extinction_method none
_refine_ls_goodness_of_fit_ref 1.165
_refine_ls_hydrogen_treatment constr
_refine_ls_matrix_type full
_refine_ls_number_parameters 194
_refine_ls_number_reflns 2890
_refine_ls_number_restraints 0
_refine_ls_restrained_S_all 1.165
_refine_ls_R_factor_all 0.0487
_refine_ls_R_factor_gt 0.0473
_refine_ls_shift/su_max 0.028
_refine_ls_shift/su_mean 0.000
_refine_ls_structure_factor_coef Fsqd
_refine_ls_weighting_details 'w=1/[\s^2^(Fo^2^)+(0.0294P)^2^+5.0688P] where P=(Fo^2^+2Fc^2^)/3'
_refine_ls_weighting_scheme calc
_refine_ls_wR_factor_gt 0.1118
_refine_ls_wR_factor_ref 0.1128
_reflns_Friedel_coverage 0.000
_reflns_number_gt 2788
_reflns_number_total 2890
_reflns_threshold_expression 'I > 2\s(I)'
_cod_data_source_file c9cc06634a3.cif
_cod_data_source_block 2_220K
_cod_database_code 7124138
_shelx_shelxl_version_number 2016/6
_shelx_space_group_comment
;
The symmetry employed for this shelxl refinement is uniquely defined
by the following loop, which should always be used as a source of
symmetry information in preference to the above space-group names.
They are only intended as comments.
;
_shelx_estimated_absorpt_t_min 0.514
_shelx_estimated_absorpt_t_max 0.920

loop_
_space_group_symop_operation_xyz
'x, y, z'
'-x, y+1/2, -z'
'-x, -y, -z'
'x, -y-1/2, z'

loop_
_atom_site_label
_atom_site_type_symbol
_atom_site_fract_x
_atom_site_fract_y
_atom_site_fract_z
_atom_site_U_iso_or_equiv
_atom_site_adp_type
_atom_site_occupancy
_atom_site_site_symmetry_order
_atom_site_calc_flag
_atom_site_refinement_flags_posn
_atom_site_refinement_flags_adp
_atom_site_refinement_flags_occupancy
_atom_site_disorder_assembly
_atom_site_disorder_group
Zn1 Zn 0.14014(4) 0.50116(2) 0.89322(3) 0.02864(8) Uani 1 1 d . . . . .
O1 O 0.1635(3) 0.58985(10) 0.9072(2) 0.0447(6) Uani 1 1 d . . . . .
O2 O 0.1087(3) 0.58567(11) 0.6620(2) 0.0534(7) Uani 1 1 d . . . . .
O3 O 0.2530(2) 0.47414(9) 1.10451(18) 0.0343(5) Uani 1 1 d . . . . .
O4 O 0.0923(2) 0.52657(10) 1.2095(2) 0.0356(5) Uani 1 1 d . . . . .
O5 O 0.047960 0.736669 1.266911 0.255(6) Uiso 0.5 1 d . . P A -1
N1 N 0.2642(3) 0.44579(11) 0.7952(2) 0.0302(5) Uani 1 1 d . . . . .
N2 N -0.190650 0.725961 1.041382 0.127(4) Uiso 0.5 1 d . . P A -1
C1 C 0.1382(4) 0.61559(14) 0.7782(3) 0.0380(7) Uani 1 1 d . . . . .
C2 C 0.1419(3) 0.68502(14) 0.7777(3) 0.0357(7) Uani 1 1 d . . . . .
C3 C 0.1299(4) 0.71786(15) 0.6472(3) 0.0444(8) Uani 1 1 d . . . . .
H3 H 0.121749 0.696260 0.558584 0.053 Uiso 1 1 calc R U . . .
C4 C 0.1536(4) 0.71796(14) 0.9087(3) 0.0417(8) Uani 1 1 d . . . . .
H4 H 0.161475 0.696356 0.997321 0.050 Uiso 1 1 calc R U . . .
C5 C 0.2276(3) 0.50002(12) 1.2148(3) 0.0286(6) Uani 1 1 d . . . . .
C6 C 0.3692(3) 0.49988(12) 1.3627(3) 0.0279(6) Uani 1 1 d . . . . .
C7 C 0.3542(3) 0.53406(13) 1.4827(3) 0.0301(6) Uani 1 1 d . . . . .
H7 H 0.255237 0.556931 1.471188 0.036 Uiso 1 1 calc R U . . .
C8 C 0.5149(3) 0.46566(13) 1.3808(3) 0.0282(6) Uani 1 1 d . . . . .
H8 H 0.524749 0.442222 1.300134 0.034 Uiso 1 1 calc R U . . .
C9 C 0.1887(3) 0.42702(14) 0.6523(3) 0.0348(7) Uani 1 1 d . . . . .
H9 H 0.081833 0.443264 0.597601 0.042 Uiso 1 1 calc R U . . .
C10 C 0.2617(4) 0.38511(14) 0.5834(3) 0.0413(8) Uani 1 1 d . . . . .
H10 H 0.203673 0.372369 0.484306 0.050 Uiso 1 1 calc R U . . .
C11 C 0.4209(4) 0.36156(14) 0.6598(3) 0.0417(7) Uani 1 1 d . . . . .
C12 C 0.5006(4) 0.38215(15) 0.8051(3) 0.0422(8) Uani 1 1 d . . . . .
H12 H 0.609932 0.368139 0.859999 0.051 Uiso 1 1 calc R U . . .
C13 C 0.4187(3) 0.42340(14) 0.8694(3) 0.0369(7) Uani 1 1 d . . . . .
H13 H 0.473525 0.436261 0.969012 0.044 Uiso 1 1 calc R U . . .
C14 C 0.4969(4) 0.31014(15) 0.5958(4) 0.0547(9) Uani 1 1 d . . . . .
H14A H 0.620694 0.312480 0.634179 0.066 Uiso 1 1 calc R U . . .
H14B H 0.458456 0.312547 0.485810 0.066 Uiso 1 1 calc R U . . .
C15 C 0.4356(7) 0.250000 0.6470(6) 0.0628(14) Uani 1 2 d S T P . .
H15A H 0.311648 0.250000 0.609890 0.075 Uiso 1 2 calc R U P . .
H15B H 0.472339 0.250000 0.757146 0.075 Uiso 1 2 calc R U P . .
C16 C -0.067811 0.709760 1.178169 0.143(5) Uiso 0.5 1 d . . P A -1
H16 H -0.078474 0.668671 1.206774 0.171 Uiso 0.5 1 calc R U P A -1
C17 C -0.270130 0.691570 0.909320 0.128(5) Uiso 0.5 1 d . . P A -1
H17A H -0.229088 0.649229 0.923380 0.192 Uiso 0.5 1 calc R U P A -1
H17B H -0.244350 0.710047 0.825786 0.192 Uiso 0.5 1 calc R U P A -1
H17C H -0.391559 0.691807 0.888061 0.192 Uiso 0.5 1 calc R U P A -1
C18 C -0.211670 0.790340 1.045380 0.278(14) Uiso 0.5 1 d . . P A -1
H18A H -0.268666 0.805524 0.944308 0.416 Uiso 0.5 1 calc R U P A -1
H18B H -0.101797 0.810024 1.086211 0.416 Uiso 0.5 1 calc R U P A -1
H18C H -0.279080 0.799988 1.108384 0.416 Uiso 0.5 1 calc R U P A -1

loop_
_atom_site_aniso_label
_atom_site_aniso_U_11
_atom_site_aniso_U_22
_atom_site_aniso_U_33
_atom_site_aniso_U_23
_atom_site_aniso_U_13
_atom_site_aniso_U_12
Zn1 0.02457(14) 0.03779(16) 0.01738(13) -0.00360(12) -0.00120(10) 0.00263(13)
O1 0.0591(13) 0.0371(11) 0.0284(9) -0.0013(9) 0.0017(9) -0.0019(10)
O2 0.0715(14) 0.0477(12) 0.0352(10) -0.0073(10) 0.0102(10) 0.0132(11)
O3 0.0338(9) 0.0459(11) 0.0150(7) -0.0027(8) -0.0028(7) 0.0063(9)
O4 0.0219(8) 0.0495(11) 0.0263(8) -0.0066(8) -0.0042(7) 0.0021(8)
N1 0.0277(10) 0.0386(12) 0.0233(9) -0.0020(9) 0.0070(8) 0.0020(9)
C1 0.0326(13) 0.0449(16) 0.0317(13) -0.0042(12) 0.0045(10) 0.0061(12)
C2 0.0348(13) 0.0425(15) 0.0276(12) -0.0030(12) 0.0075(10) 0.0015(12)
C3 0.0565(17) 0.0488(16) 0.0280(12) -0.0037(12) 0.0142(11) 0.0005(15)
C4 0.0547(17) 0.0416(15) 0.0265(12) 0.0020(12) 0.0103(11) 0.0028(14)
C5 0.0272(12) 0.0324(13) 0.0201(11) 0.0022(10) -0.0004(9) -0.0026(11)
C6 0.0235(11) 0.0382(14) 0.0164(10) 0.0001(10) -0.0008(9) -0.0031(11)
C7 0.0208(11) 0.0443(15) 0.0216(11) -0.0009(11) 0.0025(9) 0.0032(11)
C8 0.0260(11) 0.0408(14) 0.0151(10) -0.0040(10) 0.0033(8) -0.0005(11)
C9 0.0313(13) 0.0464(16) 0.0234(11) -0.0028(11) 0.0047(10) 0.0021(12)
C10 0.0477(15) 0.0428(16) 0.0324(13) -0.0070(12) 0.0120(11) 0.0003(13)
C11 0.0507(15) 0.0335(15) 0.0470(14) -0.0004(12) 0.0245(11) -0.0008(13)
C12 0.0317(13) 0.0443(16) 0.0464(15) 0.0013(14) 0.0072(12) 0.0064(13)
C13 0.0298(13) 0.0443(16) 0.0302(13) -0.0004(12) 0.0016(10) -0.0003(12)
C14 0.0658(18) 0.0411(17) 0.0686(18) -0.0034(15) 0.0376(13) 0.0045(15)
C15 0.083(3) 0.051(3) 0.071(3) 0.000 0.047(2) 0.000

loop_
_atom_type_symbol
_atom_type_description
_atom_type_scat_dispersion_real
_atom_type_scat_dispersion_imag
_atom_type_scat_source
C C 0.0033 0.0016 'International Tables Vol C Tables 4.2.6.8 and 6.1.1.4'
H H 0.0000 0.0000 'International Tables Vol C Tables 4.2.6.8 and 6.1.1.4'
N N 0.0061 0.0033 'International Tables Vol C Tables 4.2.6.8 and 6.1.1.4'
O O 0.0106 0.0060 'International Tables Vol C Tables 4.2.6.8 and 6.1.1.4'
Zn Zn 0.2839 1.4301 'International Tables Vol C Tables 4.2.6.8 and 6.1.1.4'

loop_
_geom_angle_atom_site_label_1
_geom_angle_atom_site_label_2
_geom_angle_atom_site_label_3
_geom_angle
_geom_angle_site_symmetry_1
_geom_angle_site_symmetry_3
O1 Zn1 O4 113.55(9) . 3_567
O1 Zn1 O3 102.69(8) . .
O4 Zn1 O3 117.93(8) 3_567 .
O1 Zn1 N1 124.66(10) . .
O4 Zn1 N1 100.03(8) 3_567 .
O3 Zn1 N1 98.13(8) . .
C1 O1 Zn1 112.52(18) . .
C5 O3 Zn1 122.88(17) . .
C5 O4 Zn1 128.06(18) . 3_567
C13 N1 C9 117.6(2) . .
C13 N1 Zn1 122.32(18) . .
C9 N1 Zn1 119.94(18) . .
C16 N2 C18 106.435(1) . .
C16 N2 C17 131.856(1) . .
C18 N2 C17 121.201(1) . .
O2 C1 O1 122.6(3) . .
O2 C1 C2 121.5(3) . .
O1 C1 C2 115.9(2) . .
C3 C2 C4 119.0(3) . .
C3 C2 C1 121.0(3) . .
C4 C2 C1 120.0(3) . .
C3 C3 C2 120.54(18) 4_575 .
C3 C3 H3 119.7 4_575 .
C2 C3 H3 119.7 . .
C4 C4 C2 120.50(18) 4_575 .
C4 C4 H4 119.7 4_575 .
C2 C4 H4 119.7 . .
O4 C5 O3 124.6(2) . .
O4 C5 C6 117.5(2) . .
O3 C5 C6 117.9(2) . .
C8 C6 C7 119.8(2) . .
C8 C6 C5 120.4(2) . .
C7 C6 C5 119.8(2) . .
C8 C7 C6 120.0(2) 3_668 .
C8 C7 H7 120.0 3_668 .
C6 C7 H7 120.0 . .
C7 C8 C6 120.2(2) 3_668 .
C7 C8 H8 119.9 3_668 .
C6 C8 H8 119.9 . .
N1 C9 C10 122.5(2) . .
N1 C9 H9 118.7 . .
C10 C9 H9 118.7 . .
C9 C10 C11 120.1(3) . .
C9 C10 H10 120.0 . .
C11 C10 H10 120.0 . .
C12 C11 C10 117.4(3) . .
C12 C11 C14 120.4(3) . .
C10 C11 C14 121.8(3) . .
C13 C12 C11 119.7(3) . .
C13 C12 H12 120.1 . .
C11 C12 H12 120.1 . .
N1 C13 C12 122.6(2) . .
N1 C13 H13 118.7 . .
C12 C13 H13 118.7 . .
C11 C14 C15 105.5(3) . .
C11 C14 H14A 110.6 . .
C15 C14 H14A 110.6 . .
C11 C14 H14B 110.6 . .
C15 C14 H14B 110.6 . .
H14A C14 H14B 108.8 . .
C14 C15 C14 115.8(5) . 4_565
C14 C15 H15A 108.3 . .
C14 C15 H15A 108.3 4_565 .
C14 C15 H15B 108.3 . .
C14 C15 H15B 108.3 4_565 .
H15A C15 H15B 107.4 . .
O5 C16 N2 134.217(2) . .
O5 C16 H16 112.9 . .
N2 C16 H16 112.9 . .
N2 C17 H17A 109.5 . .
N2 C17 H17B 109.5 . .
H17A C17 H17B 109.5 . .
N2 C17 H17C 109.5 . .
H17A C17 H17C 109.5 . .
H17B C17 H17C 109.5 . .
N2 C18 H18A 109.5 . .
N2 C18 H18B 109.5 . .
H18A C18 H18B 109.5 . .
N2 C18 H18C 109.5 . .
H18A C18 H18C 109.5 . .
H18B C18 H18C 109.5 . .

loop_
_geom_bond_atom_site_label_1
_geom_bond_atom_site_label_2
_geom_bond_distance
_geom_bond_site_symmetry_2
Zn1 O1 1.924(2) .
Zn1 O4 1.9587(18) 3_567
Zn1 O3 1.9876(17) .
Zn1 N1 2.002(2) .
O1 C1 1.289(4) .
O2 C1 1.225(4) .
O3 C5 1.260(3) .
O4 C5 1.257(3) .
O5 C16 1.19923(3) .
N1 C13 1.341(3) .
N1 C9 1.346(3) .
N2 C16 1.40046(3) .
N2 C18 1.40289(3) .
N2 C17 1.41184(4) .
C1 C2 1.499(4) .
C2 C3 1.395(4) .
C2 C4 1.401(4) .
C3 C3 1.388(6) 4_575
C3 H3 0.9400 .
C4 C4 1.383(6) 4_575
C4 H4 0.9400 .
C5 C6 1.501(3) .
C6 C8 1.389(4) .
C6 C7 1.392(4) .
C7 C8 1.385(3) 3_668
C7 H7 0.9400 .
C8 H8 0.9400 .
C9 C10 1.372(4) .
C9 H9 0.9400 .
C10 C11 1.384(4) .
C10 H10 0.9400 .
C11 C12 1.383(4) .
C11 C14 1.504(5) .
C12 C13 1.382(4) .
C12 H12 0.9400 .
C13 H13 0.9400 .
C14 C15 1.533(5) .
C14 H14A 0.9800 .
C14 H14B 0.9800 .
C15 H15A 0.9800 .
C15 H15B 0.9800 .
C16 H16 0.9400 .
C17 H17A 0.9700 .
C17 H17B 0.9700 .
C17 H17C 0.9700 .
C18 H18A 0.9700 .
C18 H18B 0.9700 .
C18 H18C 0.9700 .
